data_4115349
loop_
_publ_author_name
'Patrick L. Holland'
'Thomas R. Cundari'
'Lanyn L. Perez'
'Nathan A. Eckert'
'Rene J. Lachicotte'

_publ_section_title
;
 Electronically Unsaturated Three-Coordinate Chloride and Methyl Complexes
 of Iron, Cobalt, and Nickel
;
_journal_name_full 'Journal of the American Chemical Society'
_journal_page_first 14416
_journal_page_last 14424
_journal_paper_doi 10.1021/ja025583m
_journal_volume 124
_journal_year 2002
_chemical_formula_sum 'C36 H56 Co N2'
_chemical_formula_weight 575.76
_chemical_name_common LCoCH3
_chemical_name_systematic
; 
2,2,6,6-tetramethyl-3,5-bis(2,6-diisopropylphenylimido)heptyl cobalt(II) methyl 
;
_space_group_IT_number 15
_symmetry_cell_setting monoclinic
_symmetry_space_group_name_Hall '-C 2yc'
_symmetry_space_group_name_H-M 'C 1 2/c 1'
_atom_sites_solution_hydrogens geom
_atom_sites_solution_primary direct
_atom_sites_solution_secondary difmap
_audit_creation_method SHELXL-97
_cell_angle_alpha 90.00
_cell_angle_beta 107.2190(10)
_cell_angle_gamma 90.00
_cell_formula_units_Z 4
_cell_length_a 16.8841(12)
_cell_length_b 9.3872(7)
_cell_length_c 22.7802(16)
_cell_measurement_reflns_used 4183
_cell_measurement_temperature 193(2)
_cell_measurement_theta_max 28.2
_cell_measurement_theta_min 2.6
_cell_volume 3448.7(4)
_computing_cell_refinement SAINT
_computing_data_collection SMART
_computing_data_reduction XPREP
_computing_molecular_graphics ORTEP
_computing_publication_material XCIF
_computing_structure_refinement 'SHELXL-97 (Sheldrick, 1997)'
_computing_structure_solution SIR-92
_diffrn_ambient_temperature 193(2)
_diffrn_measured_fraction_theta_full 0.972
_diffrn_measured_fraction_theta_max 0.972
_diffrn_measurement_device_type 'CCD area detector'
_diffrn_measurement_method 'phi and omega scans'
_diffrn_radiation_monochromator graphite
_diffrn_radiation_source 'fine-focus sealed tube'
_diffrn_radiation_type MoK\a
_diffrn_radiation_wavelength 0.71073
_diffrn_reflns_av_R_equivalents 0.0146
_diffrn_reflns_av_sigmaI/netI 0.0157
_diffrn_reflns_limit_h_max 21
_diffrn_reflns_limit_h_min -14
_diffrn_reflns_limit_k_max 12
_diffrn_reflns_limit_k_min -12
_diffrn_reflns_limit_l_max 29
_diffrn_reflns_limit_l_min -30
_diffrn_reflns_number 10660
_diffrn_reflns_theta_full 28.30
_diffrn_reflns_theta_max 28.30
_diffrn_reflns_theta_min 1.87
_exptl_absorpt_coefficient_mu 0.522
_exptl_absorpt_correction_T_max 0.999
_exptl_absorpt_correction_T_min 0.864
_exptl_absorpt_correction_type empirical
_exptl_absorpt_process_details 'SADABS (Sheldrick, 1996)'
_exptl_crystal_colour brown
_exptl_crystal_density_diffrn 1.109
_exptl_crystal_description block
_exptl_crystal_F_000 1252
_exptl_crystal_size_max 0.4
_exptl_crystal_size_mid 0.3
_exptl_crystal_size_min 0.3
_refine_diff_density_max 0.314
_refine_diff_density_min -0.249
_refine_diff_density_rms 0.042
_refine_ls_extinction_method none
_refine_ls_goodness_of_fit_ref 1.119
_refine_ls_hydrogen_treatment riding
_refine_ls_matrix_type full
_refine_ls_number_parameters 186
_refine_ls_number_reflns 4167
_refine_ls_number_restraints 0
_refine_ls_restrained_S_all 1.119
_refine_ls_R_factor_all 0.0449
_refine_ls_R_factor_gt 0.0398
_refine_ls_shift/su_max 0.001
_refine_ls_shift/su_mean 0.000
_refine_ls_structure_factor_coef Fsqd
_refine_ls_weighting_details 'calc w=1/[\s^2^(Fo^2^)+(0.0422P)^2^+2.6300P] where P=(Fo^2^+2Fc^2^)/3'
_refine_ls_weighting_scheme calc
_refine_ls_wR_factor_gt 0.0959
_refine_ls_wR_factor_ref 0.0981
_reflns_number_gt 3799
_reflns_number_total 4167
_reflns_threshold_expression >2sigma(I)
_cod_data_source_file ja025583m-3_s1_4.cif
_cod_data_source_block LCoCH3
_cod_database_code 4115349

loop_
_symmetry_equiv_pos_as_xyz
'x, y, z'
'-x, y, -z+1/2'
'x+1/2, y+1/2, z'
'-x+1/2, y+1/2, -z+1/2'
'-x, -y, -z'
'x, -y, z-1/2'
'-x+1/2, -y+1/2, -z'
'x+1/2, -y+1/2, z-1/2'

loop_
_atom_site_label
_atom_site_type_symbol
_atom_site_fract_x
_atom_site_fract_y
_atom_site_fract_z
_atom_site_U_iso_or_equiv
_atom_site_adp_type
_atom_site_occupancy
_atom_site_symmetry_multiplicity
_atom_site_calc_flag
_atom_site_refinement_flags
Co1 Co 1.0000 0.33005(3) 0.7500 0.03287(10) Uani 1 2 d S
N1 N 0.94778(7) 0.19547(12) 0.68622(5) 0.0241(2) Uani 1 1 d .
C41 C 1.0000 -0.0061(2) 0.7500 0.0258(4) Uani 1 2 d S
H41 H 1.0000 -0.1073 0.7500 0.031 Uiso 1 2 calc SR
C22 C 0.83214(9) 0.33837(17) 0.62327(7) 0.0334(3) Uani 1 1 d .
C21 C 0.91448(9) -0.05807(15) 0.64285(6) 0.0263(3) Uani 1 1 d .
C12 C 0.91029(9) 0.27489(15) 0.63148(6) 0.0256(3) Uani 1 1 d .
C62 C 0.95707(9) 0.30449(16) 0.59096(7) 0.0299(3) Uani 1 1 d .
C31 C 0.95480(8) 0.05452(14) 0.69332(6) 0.0220(3) Uani 1 1 d .
C61 C 0.98276(10) -0.15456(17) 0.63258(7) 0.0357(3) Uani 1 1 d .
H61A H 0.9575 -0.2293 0.6029 0.054 Uiso 1 1 calc R
H61B H 1.0139 -0.1983 0.6717 0.054 Uiso 1 1 calc R
H61C H 1.0205 -0.0976 0.6166 0.054 Uiso 1 1 calc R
C52 C 0.92244(11) 0.3936(2) 0.54105(8) 0.0426(4) Uani 1 1 d .
H52 H 0.9527 0.4135 0.5129 0.051 Uiso 1 1 calc R
C11 C 0.86511(10) -0.00110(17) 0.57945(7) 0.0353(3) Uani 1 1 d .
H11A H 0.8394 -0.0809 0.5529 0.053 Uiso 1 1 calc R
H11B H 0.9025 0.0499 0.5611 0.053 Uiso 1 1 calc R
H11C H 0.8219 0.0640 0.5839 0.053 Uiso 1 1 calc R
C51 C 0.85381(10) -0.14805(18) 0.66641(8) 0.0383(4) Uani 1 1 d .
H51A H 0.8102 -0.0864 0.6727 0.057 Uiso 1 1 calc R
H51B H 0.8839 -0.1933 0.7054 0.057 Uiso 1 1 calc R
H51C H 0.8288 -0.2216 0.6361 0.057 Uiso 1 1 calc R
C32 C 0.80082(11) 0.4263(2) 0.57234(9) 0.0459(4) Uani 1 1 d .
H32 H 0.7477 0.4685 0.5656 0.055 Uiso 1 1 calc R
C102 C 1.04383(10) 0.24517(19) 0.60196(7) 0.0370(4) Uani 1 1 d .
H102 H 1.0500 0.1617 0.6302 0.044 Uiso 1 1 calc R
C72 C 0.78177(11) 0.3134(2) 0.66747(9) 0.0451(4) Uani 1 1 d .
H72 H 0.8168 0.2571 0.7030 0.054 Uiso 1 1 calc R
C112 C 1.06095(14) 0.1937(3) 0.54350(10) 0.0576(5) Uani 1 1 d .
H11D H 1.0174 0.1270 0.5219 0.086 Uiso 1 1 calc R
H11E H 1.1148 0.1455 0.5541 0.086 Uiso 1 1 calc R
H11F H 1.0617 0.2753 0.5169 0.086 Uiso 1 1 calc R
C122 C 1.10807(12) 0.3555(3) 0.63367(12) 0.0660(7) Uani 1 1 d .
H12A H 1.1037 0.4385 0.6068 0.099 Uiso 1 1 calc R
H12B H 1.1637 0.3142 0.6425 0.099 Uiso 1 1 calc R
H12C H 1.0983 0.3851 0.6722 0.099 Uiso 1 1 calc R
C42 C 0.84504(12) 0.4534(2) 0.53175(8) 0.0504(5) Uani 1 1 d .
H42 H 0.8223 0.5133 0.4973 0.061 Uiso 1 1 calc R
C019 C 0.75846(16) 0.4526(3) 0.69268(11) 0.0651(6) Uani 1 1 d .
H01A H 0.8086 0.5089 0.7108 0.098 Uiso 1 1 calc R
H01B H 0.7313 0.4317 0.7242 0.098 Uiso 1 1 calc R
H01C H 0.7204 0.5066 0.6592 0.098 Uiso 1 1 calc R
C82 C 0.70364(15) 0.2267(3) 0.63772(14) 0.0765(8) Uani 1 1 d .
H82A H 0.6688 0.2784 0.6020 0.115 Uiso 1 1 calc R
H82B H 0.6728 0.2121 0.6675 0.115 Uiso 1 1 calc R
H82C H 0.7192 0.1342 0.6245 0.115 Uiso 1 1 calc R
C13 C 1.0000 0.5392(3) 0.7500 0.0700(10) Uani 1 2 d S
H13A H 1.0556 0.5740 0.7525 0.105 Uiso 0.50 1 calc PR
H13B H 0.9840 0.5740 0.7854 0.105 Uiso 0.50 1 calc PR
H13C H 0.9604 0.5740 0.7120 0.105 Uiso 0.50 1 calc PR

loop_
_atom_site_aniso_label
_atom_site_aniso_U_11
_atom_site_aniso_U_22
_atom_site_aniso_U_33
_atom_site_aniso_U_23
_atom_site_aniso_U_13
_atom_site_aniso_U_12
Co1 0.04814(19) 0.01853(14) 0.02492(15) 0.000 -0.00002(12) 0.000
N1 0.0270(6) 0.0223(5) 0.0213(5) 0.0010(4) 0.0047(4) 0.0004(4)
C41 0.0311(10) 0.0205(8) 0.0250(9) 0.000 0.0071(8) 0.000
C22 0.0292(7) 0.0346(8) 0.0346(8) 0.0057(6) 0.0066(6) 0.0008(6)
C21 0.0283(7) 0.0252(6) 0.0237(6) -0.0034(5) 0.0050(5) -0.0025(5)
C12 0.0273(7) 0.0246(6) 0.0217(6) 0.0013(5) 0.0021(5) -0.0014(5)
C62 0.0304(7) 0.0326(7) 0.0252(7) 0.0021(6) 0.0058(5) -0.0044(6)
C31 0.0218(6) 0.0238(6) 0.0212(6) -0.0012(5) 0.0075(5) -0.0010(5)
C61 0.0429(9) 0.0333(8) 0.0303(7) -0.0063(6) 0.0102(6) 0.0048(7)
C52 0.0416(9) 0.0523(10) 0.0322(8) 0.0141(7) 0.0083(7) -0.0050(8)
C11 0.0391(8) 0.0343(8) 0.0254(7) -0.0061(6) -0.0014(6) -0.0024(6)
C51 0.0376(8) 0.0374(8) 0.0390(8) -0.0038(7) 0.0099(7) -0.0135(7)
C32 0.0340(8) 0.0506(10) 0.0473(10) 0.0163(8) 0.0030(7) 0.0093(8)
C102 0.0336(8) 0.0453(9) 0.0344(8) 0.0052(7) 0.0139(6) 0.0003(7)
C72 0.0349(8) 0.0511(10) 0.0530(10) 0.0150(8) 0.0189(8) 0.0116(7)
C112 0.0621(13) 0.0665(13) 0.0541(12) -0.0047(10) 0.0323(10) 0.0027(10)
C122 0.0339(10) 0.0922(18) 0.0710(14) -0.0236(13) 0.0142(9) -0.0147(10)
C42 0.0461(10) 0.0586(12) 0.0389(9) 0.0252(8) 0.0007(8) 0.0040(8)
C019 0.0719(15) 0.0656(14) 0.0679(14) -0.0095(11) 0.0361(12) 0.0011(11)
C82 0.0587(14) 0.0679(15) 0.122(2) -0.0194(15) 0.0569(15) -0.0145(12)
C13 0.097(3) 0.0227(11) 0.074(2) 0.000 -0.0004(18) 0.000

loop_
_atom_type_symbol
_atom_type_description
_atom_type_scat_dispersion_real
_atom_type_scat_dispersion_imag
_atom_type_scat_source
C C 0.0033 0.0016 'International Tables Vol C Tables 4.2.6.8 and 6.1.1.4'
H H 0.0000 0.0000 'International Tables Vol C Tables 4.2.6.8 and 6.1.1.4'
N N 0.0061 0.0033 'International Tables Vol C Tables 4.2.6.8 and 6.1.1.4'
Co Co 0.3494 0.9721 'International Tables Vol C Tables 4.2.6.8 and 6.1.1.4'

loop_
_geom_angle_atom_site_label_1
_geom_angle_atom_site_label_2
_geom_angle_atom_site_label_3
_geom_angle
_geom_angle_site_symmetry_1
_geom_angle_site_symmetry_3
N1 Co1 N1 98.24(7) . 2_756
N1 Co1 C13 130.88(3) . .
N1 Co1 C13 130.88(3) 2_756 .
C31 N1 C12 128.57(11) . .
C31 N1 Co1 123.61(9) . .
C12 N1 Co1 107.51(8) . .
C31 C41 C31 132.40(18) 2_756 .
C32 C22 C12 118.08(15) . .
C32 C22 C72 119.67(15) . .
C12 C22 C72 122.25(14) . .
C11 C21 C61 106.56(12) . .
C11 C21 C51 106.67(12) . .
C61 C21 C51 109.62(12) . .
C11 C21 C31 117.00(12) . .
C61 C21 C31 109.13(11) . .
C51 C21 C31 107.72(11) . .
C22 C12 C62 120.95(13) . .
C22 C12 N1 119.46(13) . .
C62 C12 N1 119.01(12) . .
C52 C62 C12 118.16(14) . .
C52 C62 C102 120.44(14) . .
C12 C62 C102 121.37(13) . .
N1 C31 C41 121.05(13) . .
N1 C31 C21 125.33(12) . .
C41 C31 C21 113.60(12) . .
C42 C52 C62 121.28(16) . .
C42 C32 C22 121.44(16) . .
C62 C102 C122 110.30(16) . .
C62 C102 C112 113.33(15) . .
C122 C102 C112 109.80(16) . .
C22 C72 C019 112.04(16) . .
C22 C72 C82 111.61(18) . .
C019 C72 C82 109.76(17) . .
C32 C42 C52 120.04(15) . .

loop_
_geom_bond_atom_site_label_1
_geom_bond_atom_site_label_2
_geom_bond_distance
_geom_bond_site_symmetry_2
Co1 N1 1.9303(11) .
Co1 N1 1.9303(11) 2_756
Co1 C13 1.963(3) .
N1 C31 1.3340(17) .
N1 C12 1.4297(16) .
C41 C31 1.4108(15) 2_756
C41 C31 1.4108(15) .
C22 C32 1.394(2) .
C22 C12 1.409(2) .
C22 C72 1.517(2) .
C21 C11 1.5343(19) .
C21 C61 1.538(2) .
C21 C51 1.541(2) .
C21 C31 1.5617(18) .
C12 C62 1.409(2) .
C62 C52 1.393(2) .
C62 C102 1.517(2) .
C52 C42 1.380(3) .
C32 C42 1.373(3) .
C102 C122 1.519(3) .
C102 C112 1.523(2) .
C72 C019 1.525(3) .
C72 C82 1.527(3) .

loop_
_geom_torsion_atom_site_label_1
_geom_torsion_atom_site_label_2
_geom_torsion_atom_site_label_3
_geom_torsion_atom_site_label_4
_geom_torsion
_geom_torsion_site_symmetry_1
N1 Co1 N1 C31 -1.00(9) 2_756
C13 Co1 N1 C31 179.00(9) .
N1 Co1 N1 C12 -175.05(11) 2_756
C13 Co1 N1 C12 4.95(11) .
C32 C22 C12 C62 2.8(2) .
C72 C22 C12 C62 -177.52(15) .
C32 C22 C12 N1 173.94(14) .
C72 C22 C12 N1 -6.4(2) .
C31 N1 C12 C22 104.91(17) .
Co1 N1 C12 C22 -81.43(14) .
C31 N1 C12 C62 -83.77(18) .
Co1 N1 C12 C62 89.89(13) .
C22 C12 C62 C52 -2.7(2) .
N1 C12 C62 C52 -173.85(14) .
C22 C12 C62 C102 175.55(14) .
N1 C12 C62 C102 4.4(2) .
C12 N1 C31 C41 174.71(11) .
Co1 N1 C31 C41 1.97(17) .
C12 N1 C31 C21 -6.6(2) .
Co1 N1 C31 C21 -179.32(9) .
C31 C41 C31 N1 -1.10(10) 2_756
C31 C41 C31 C21 -179.95(11) 2_756
C11 C21 C31 N1 2.0(2) .
C61 C21 C31 N1 123.02(14) .
C51 C21 C31 N1 -118.04(15) .
C11 C21 C31 C41 -179.19(11) .
C61 C21 C31 C41 -58.18(14) .
C51 C21 C31 C41 60.75(14) .
C12 C62 C52 C42 1.0(3) .
C102 C62 C52 C42 -177.22(17) .
C12 C22 C32 C42 -1.3(3) .
C72 C22 C32 C42 179.01(18) .
C52 C62 C102 C122 80.8(2) .
C12 C62 C102 C122 -97.33(19) .
C52 C62 C102 C112 -42.7(2) .
C12 C62 C102 C112 139.10(17) .
C32 C22 C72 C019 -55.5(2) .
C12 C22 C72 C019 124.86(18) .
C32 C22 C72 C82 68.1(2) .
C12 C22 C72 C82 -111.6(2) .
C22 C32 C42 C52 -0.3(3) .
C62 C52 C42 C32 0.5(3) .
